data_1525805
loop_
_publ_author_name
'Lisboa-Filho, P. N.'
'Zanetti, S. M.'
'Mombr\'u, A. W.'
'Nascente, P. A. P.'
'Leite, E. R.'
'Ortiz, W. A.'
'Ara\'ujo-Moreira, F. M.'

_publ_section_title
;
 Crystallographic, microstructural and magnetic properties of
 polycrystalline PrBa~2~Cu~3~O~7-\d~
;
_journal_coden_ASTM SUSTEF
_journal_issue 8
_journal_name_full 'Superconductor Science and Technology'
_journal_page_first 522
_journal_page_last 527
_journal_paper_doi 10.1088/0953-2048/14/8/302
_journal_volume 14
_journal_year 2001
_chemical_formula_sum 'Ba2 Cu3 O7 Pr'
_chemical_name_systematic 'Pr Ba2 Cu3 O7'
_space_group_IT_number 47
_symmetry_space_group_name_Hall '-P 2 2'
_symmetry_space_group_name_H-M 'P m m m'
_cell_angle_alpha 90
_cell_angle_beta 90
_cell_angle_gamma 90
_cell_formula_units_Z 1
_cell_length_a 3.90574
_cell_length_b 3.90574
_cell_length_c 11.80355
_cell_volume 180.061
_cod_data_source_file Lisboa-Filho_SUSTEF_2001_1977.cif
_cod_data_source_block Ba2Cu3O7Pr1
_cod_original_cell_volume 180.0609
_cod_original_formula_sum 'Ba2 Cu3 O7 Pr1'
_cod_database_code 1525805

loop_
_symmetry_equiv_pos_as_xyz
x,y,z
-x,-y,z
x,-y,-z
-x,y,-z
-x,-y,-z
x,y,-z
-x,y,z
x,-y,z

loop_
_atom_site_label
_atom_site_type_symbol
_atom_site_fract_x
_atom_site_fract_y
_atom_site_fract_z
_atom_site_occupancy
_atom_site_U_iso_or_equiv
Cu2 Cu+2 0 0 0.3516 1 0.0
O4 O-2 0.5 0 0 1 0.0
Pr1 Pr+3 0.5 0.5 0.5 1 0.0
O3 O-2 0 0.5 0.373 1 0.0
O1 O-2 0 0 0.163 1 0.0
O2 O-2 0.5 0 0.362 1 0.0
Ba1 Ba+2 0.5 0.5 0.1894 1 0.0
Cu1 Cu+2 0 0 0 1 0.0
